data_7205700
loop_
_publ_author_name
'Li, Baiyan'
'Zhang, Yiming'
'Li, Guanghua'
'Liu, Dan'
'Chen, Yan'
'Hu, Weiwei'
'Shi, Zhan'
'Feng, Shouhua'

_publ_section_title
;
 Design and construction of coordination polymers by
 2,2&#x2032;-dinitro-4,4&#x2032;-biphenyldicarboxylate and
 imidazole-based ligands: diverse structures based on different metal
 ions
;
_journal_issue 7
_journal_name_full CrystEngComm
_journal_page_first 2457
_journal_paper_doi 10.1039/c0ce00682c
_journal_volume 13
_journal_year 2011
_chemical_formula_moiety 'C38 H28 Cu3 N8 O18'
_chemical_formula_sum 'C38 H28 Cu3 N8 O18'
_chemical_formula_weight 1075.30
_chemical_melting_point ?
_chemical_name_systematic
;
?
;
_space_group_IT_number 14
_symmetry_cell_setting monoclinic
_symmetry_space_group_name_Hall '-P 2ybc'
_symmetry_space_group_name_H-M 'P 1 21/c 1'
_atom_sites_solution_hydrogens geom
_atom_sites_solution_primary direct
_atom_sites_solution_secondary difmap
_audit_creation_method SHELXL-97
_cell_angle_alpha 90.00
_cell_angle_beta 96.68(3)
_cell_angle_gamma 90.00
_cell_formula_units_Z 2
_cell_length_a 8.2565(17)
_cell_length_b 10.422(2)
_cell_length_c 23.990(5)
_cell_measurement_reflns_used 4667
_cell_measurement_temperature 293(2)
_cell_measurement_theta_max 27.45
_cell_measurement_theta_min 3.16
_cell_volume 2050.3(7)
_computing_cell_refinement Process-auto
_computing_data_collection Process-auto
_computing_data_reduction Process-auto
_computing_structure_refinement 'SHELXL-97 (Sheldrick, 1997)'
_computing_structure_solution 'SHELXS-97 (Sheldrick, 1990)'
_diffrn_ambient_temperature 293(2)
_diffrn_detector_area_resol_mean 10.0
_diffrn_measured_fraction_theta_full 0.997
_diffrn_measured_fraction_theta_max 0.997
_diffrn_measurement_device_type 'Rigaku RAXIS-RAPID'
_diffrn_measurement_method omega-scan
_diffrn_radiation_monochromator graphite
_diffrn_radiation_source 'fine-focus sealed tube'
_diffrn_radiation_type MoK\a
_diffrn_radiation_wavelength 0.71073
_diffrn_reflns_av_R_equivalents 0.0725
_diffrn_reflns_av_sigmaI/netI 0.0617
_diffrn_reflns_limit_h_max 10
_diffrn_reflns_limit_h_min -10
_diffrn_reflns_limit_k_max 12
_diffrn_reflns_limit_k_min -13
_diffrn_reflns_limit_l_max 30
_diffrn_reflns_limit_l_min -31
_diffrn_reflns_number 19611
_diffrn_reflns_theta_full 27.45
_diffrn_reflns_theta_max 27.45
_diffrn_reflns_theta_min 3.16
_diffrn_standards_decay_% 0
_diffrn_standards_interval_count 0
_diffrn_standards_interval_time 0
_diffrn_standards_number 0
_exptl_absorpt_coefficient_mu 1.633
_exptl_absorpt_correction_type none
_exptl_crystal_colour blue
_exptl_crystal_density_diffrn 1.742
_exptl_crystal_density_meas ?
_exptl_crystal_density_method 'not measured'
_exptl_crystal_description block
_exptl_crystal_F_000 1086
_exptl_crystal_size_max 0.20
_exptl_crystal_size_mid 0.18
_exptl_crystal_size_min 0.16
_refine_diff_density_max 0.845
_refine_diff_density_min -1.225
_refine_diff_density_rms 0.116
_refine_ls_extinction_method none
_refine_ls_goodness_of_fit_ref 1.034
_refine_ls_hydrogen_treatment mixed
_refine_ls_matrix_type full
_refine_ls_number_parameters 307
_refine_ls_number_reflns 4667
_refine_ls_number_restraints 0
_refine_ls_restrained_S_all 1.034
_refine_ls_R_factor_all 0.0937
_refine_ls_R_factor_gt 0.0603
_refine_ls_shift/su_max 0.000
_refine_ls_shift/su_mean 0.000
_refine_ls_structure_factor_coef Fsqd
_refine_ls_weighting_details 'calc w=1/[\s^2^(Fo^2^)+(0.0788P)^2^+3.6722P] where P=(Fo^2^+2Fc^2^)/3'
_refine_ls_weighting_scheme calc
_refine_ls_wR_factor_gt 0.1484
_refine_ls_wR_factor_ref 0.1640
_reflns_number_gt 3306
_reflns_number_total 4667
_reflns_threshold_expression >2sigma(I)
_cod_data_source_file c0ce00682c.txt
_cod_data_source_block compound-4
_cod_depositor_comments
;
The following automatic conversions were performed:

'_chemical_melting_point' value 'not measured' was changed to '?' -
the value is undefined or not given.

Automatic conversion script
Id: cif_fix_values 1569 2011-02-09 13:29:24Z adriana 

The following automatic conversions were performed:

'_exptl_crystal_density_meas' value 'none' was changed to '?' - the
value is perceived as not measured.

Automatic conversion script
Id: cif_fix_values 3008 2015-01-20 13:52:24Z robertas 
;
_cod_original_cell_volume 2050.2(7)
_cod_original_sg_symbol_H-M P2(1)/c
_cod_database_code 7205700

loop_
_symmetry_equiv_pos_as_xyz
'x, y, z'
'-x, y+1/2, -z+1/2'
'-x, -y, -z'
'x, -y-1/2, z-1/2'

loop_
_atom_site_label
_atom_site_type_symbol
_atom_site_fract_x
_atom_site_fract_y
_atom_site_fract_z
_atom_site_U_iso_or_equiv
_atom_site_adp_type
_atom_site_occupancy
_atom_site_symmetry_multiplicity
_atom_site_calc_flag
_atom_site_refinement_flags
_atom_site_disorder_assembly
_atom_site_disorder_group
Cu1 Cu -0.64595(6) 0.82533(6) 0.02669(2) 0.03500(19) Uani 1 1 d . . .
Cu2 Cu -1.0000 1.0000 0.0000 0.0389(2) Uani 1 2 d S . .
O1 O -0.7856(4) 0.7855(4) 0.08668(15) 0.0433(9) Uani 1 1 d . . .
O2 O -1.0301(4) 0.8672(4) 0.05430(16) 0.0539(11) Uani 1 1 d . . .
O3 O -1.5360(4) 0.6810(3) 0.45691(14) 0.0426(8) Uani 1 1 d . . .
O4 O -1.5542(4) 0.4734(3) 0.43143(14) 0.0392(8) Uani 1 1 d . . .
O5 O -0.8921(6) 0.6085(6) 0.32444(18) 0.0834(16) Uani 1 1 d . . .
O6 O -0.7419(5) 0.5519(5) 0.26239(19) 0.0718(14) Uani 1 1 d . . .
O7 O -1.4038(6) 0.3696(5) 0.24632(19) 0.0714(13) Uani 1 1 d . . .
O8 O -1.1748(5) 0.4413(4) 0.22641(16) 0.0566(11) Uani 1 1 d . . .
O9 O -0.7781(5) 0.9649(5) 0.0025(2) 0.0688(15) Uani 1 1 d . . .
N1 N -0.8612(6) 0.6069(5) 0.27685(19) 0.0506(12) Uani 1 1 d . . .
N2 N -1.2914(6) 0.4462(4) 0.25286(18) 0.0430(10) Uani 1 1 d . . .
N3 N -0.5135(5) 0.6765(4) 0.05465(17) 0.0358(9) Uani 1 1 d . . .
N4 N -0.3040(5) 0.5434(4) 0.06331(19) 0.0442(11) Uani 1 1 d . . .
C1 C -1.1329(6) 0.6988(4) 0.2411(2) 0.0341(10) Uani 1 1 d . . .
C2 C -0.9710(6) 0.6727(5) 0.23363(19) 0.0357(11) Uani 1 1 d . . .
C3 C -0.9053(5) 0.7073(5) 0.1853(2) 0.0350(11) Uani 1 1 d . . .
H3 H -0.7977 0.6869 0.1811 0.080 Uiso 1 1 calc . . .
C4 C -1.0010(5) 0.7728(4) 0.14300(19) 0.0305(10) Uani 1 1 d . . .
C5 C -1.1617(5) 0.8021(5) 0.1502(2) 0.0353(11) Uani 1 1 d . . .
H5 H -1.2265 0.8467 0.1224 0.080 Uiso 1 1 calc . . .
C6 C -1.2258(6) 0.7651(5) 0.1987(2) 0.0391(11) Uani 1 1 d . . .
H6 H -1.3335 0.7852 0.2028 0.080 Uiso 1 1 calc . . .
C7 C -0.9315(6) 0.8133(5) 0.0906(2) 0.0350(11) Uani 1 1 d . . .
C8 C -1.2146(6) 0.6622(5) 0.2910(2) 0.0367(11) Uani 1 1 d . . .
C9 C -1.2979(6) 0.5471(5) 0.29524(19) 0.0345(10) Uani 1 1 d . . .
C10 C -1.3906(6) 0.5222(5) 0.3387(2) 0.0365(11) Uani 1 1 d . . .
H10 H -1.4429 0.4435 0.3405 0.080 Uiso 1 1 calc . . .
C11 C -1.4054(6) 0.6140(5) 0.37938(19) 0.0349(10) Uani 1 1 d . . .
C12 C -1.3257(7) 0.7309(5) 0.3754(2) 0.0473(13) Uani 1 1 d . . .
H12 H -1.3351 0.7942 0.4021 0.080 Uiso 1 1 calc . . .
C13 C -1.2329(7) 0.7539(5) 0.3320(2) 0.0494(14) Uani 1 1 d . . .
H13 H -1.1813 0.8329 0.3302 0.080 Uiso 1 1 calc . . .
C14 C -1.5062(5) 0.5858(5) 0.42627(19) 0.0353(11) Uani 1 1 d . . .
C15 C -0.3724(6) 0.6483(5) 0.0370(2) 0.0446(13) Uani 1 1 d . . .
H15 H -0.3258 0.6947 0.0098 0.080 Uiso 1 1 calc . . .
C16 C -0.5344(6) 0.5870(5) 0.0952(2) 0.0430(12) Uani 1 1 d . . .
H16 H -0.6230 0.5837 0.1158 0.080 Uiso 1 1 calc . . .
C17 C -0.4068(6) 0.5043(5) 0.1008(2) 0.0466(13) Uani 1 1 d . . .
H17 H -0.3921 0.4348 0.1252 0.080 Uiso 1 1 calc . . .
C18 C -0.1463(7) 0.4847(6) 0.0558(3) 0.0588(16) Uani 1 1 d . . .
H18A H -0.1587 0.3922 0.0539 0.080 Uiso 1 1 calc . . .
H18B H -0.0682 0.5048 0.0880 0.080 Uiso 1 1 calc . . .
C19 C -0.0818(6) 0.5315(6) 0.0033(3) 0.0502(14) Uani 1 1 d . . .
H19A H -0.0686 0.6239 0.0050 0.080 Uiso 1 1 calc . . .
H19B H -0.1594 0.5113 -0.0291 0.080 Uiso 1 1 calc . . .
H1A H -0.766(9) 1.000(7) -0.026(3) 0.080 Uiso 1 1 d . . .

loop_
_atom_site_aniso_label
_atom_site_aniso_U_11
_atom_site_aniso_U_22
_atom_site_aniso_U_33
_atom_site_aniso_U_23
_atom_site_aniso_U_13
_atom_site_aniso_U_12
Cu1 0.0278(3) 0.0479(4) 0.0330(3) 0.0144(3) 0.0194(2) 0.0110(2)
Cu2 0.0314(4) 0.0529(5) 0.0357(5) 0.0131(4) 0.0178(3) 0.0105(4)
O1 0.0325(16) 0.060(2) 0.042(2) 0.0212(17) 0.0270(15) 0.0192(15)
O2 0.0349(18) 0.081(3) 0.049(2) 0.039(2) 0.0208(16) 0.0139(18)
O3 0.054(2) 0.045(2) 0.0341(18) -0.0082(16) 0.0285(16) -0.0066(16)
O4 0.0415(18) 0.047(2) 0.0325(18) -0.0088(15) 0.0205(15) -0.0154(16)
O5 0.085(3) 0.132(5) 0.036(2) 0.033(3) 0.018(2) 0.034(3)
O6 0.051(2) 0.097(3) 0.071(3) 0.040(3) 0.022(2) 0.032(2)
O7 0.076(3) 0.081(3) 0.063(3) -0.037(2) 0.030(2) -0.024(3)
O8 0.075(3) 0.053(2) 0.051(2) -0.0064(19) 0.044(2) 0.003(2)
O9 0.0358(19) 0.101(4) 0.075(3) 0.062(3) 0.033(2) 0.032(2)
N1 0.048(3) 0.063(3) 0.043(3) 0.023(2) 0.016(2) 0.011(2)
N2 0.055(3) 0.045(2) 0.032(2) -0.0034(19) 0.023(2) 0.001(2)
N3 0.034(2) 0.041(2) 0.036(2) 0.0084(18) 0.0187(17) 0.0098(17)
N4 0.037(2) 0.049(3) 0.049(3) 0.001(2) 0.0146(19) 0.017(2)
C1 0.041(2) 0.036(2) 0.029(2) 0.0011(19) 0.022(2) 0.001(2)
C2 0.038(2) 0.044(3) 0.028(2) 0.011(2) 0.0136(19) 0.007(2)
C3 0.032(2) 0.041(3) 0.035(3) 0.008(2) 0.019(2) 0.007(2)
C4 0.030(2) 0.036(2) 0.030(2) 0.008(2) 0.0178(18) 0.0043(19)
C5 0.030(2) 0.044(3) 0.035(3) 0.010(2) 0.0163(19) 0.009(2)
C6 0.033(2) 0.051(3) 0.037(3) 0.006(2) 0.022(2) 0.009(2)
C7 0.034(2) 0.041(3) 0.034(3) 0.013(2) 0.019(2) 0.004(2)
C8 0.041(2) 0.042(3) 0.031(2) 0.007(2) 0.023(2) 0.006(2)
C9 0.040(2) 0.043(3) 0.025(2) -0.003(2) 0.0185(19) 0.002(2)
C10 0.041(3) 0.039(3) 0.032(3) -0.003(2) 0.019(2) -0.004(2)
C11 0.040(2) 0.042(3) 0.025(2) -0.001(2) 0.0165(19) -0.004(2)
C12 0.068(4) 0.039(3) 0.041(3) -0.006(2) 0.034(3) -0.006(3)
C13 0.067(3) 0.039(3) 0.049(3) -0.004(2) 0.034(3) -0.013(3)
C14 0.033(2) 0.049(3) 0.026(2) -0.001(2) 0.0140(19) -0.005(2)
C15 0.041(3) 0.051(3) 0.047(3) 0.007(3) 0.025(2) 0.013(2)
C16 0.038(3) 0.047(3) 0.048(3) 0.012(2) 0.021(2) 0.007(2)
C17 0.045(3) 0.051(3) 0.046(3) 0.012(3) 0.017(2) 0.009(2)
C18 0.043(3) 0.069(4) 0.067(4) 0.002(3) 0.021(3) 0.029(3)
C19 0.031(3) 0.061(3) 0.060(4) -0.014(3) 0.011(2) 0.014(2)

loop_
_atom_type_symbol
_atom_type_description
_atom_type_scat_dispersion_real
_atom_type_scat_dispersion_imag
_atom_type_scat_source
C C 0.0033 0.0016 'International Tables Vol C Tables 4.2.6.8 and 6.1.1.4'
H H 0.0000 0.0000 'International Tables Vol C Tables 4.2.6.8 and 6.1.1.4'
N N 0.0061 0.0033 'International Tables Vol C Tables 4.2.6.8 and 6.1.1.4'
O O 0.0106 0.0060 'International Tables Vol C Tables 4.2.6.8 and 6.1.1.4'
Cu Cu 0.3201 1.2651 'International Tables Vol C Tables 4.2.6.8 and 6.1.1.4'

loop_
_geom_angle_atom_site_label_1
_geom_angle_atom_site_label_2
_geom_angle_atom_site_label_3
_geom_angle
_geom_angle_site_symmetry_1
_geom_angle_site_symmetry_3
_geom_angle_publ_flag
O9 Cu1 N3 177.45(15) . . ?
O9 Cu1 O1 91.17(15) . . ?
N3 Cu1 O1 86.28(14) . . ?
O9 Cu1 O3 94.08(16) . 4_675 ?
N3 Cu1 O3 88.34(15) . 4_675 ?
O1 Cu1 O3 163.37(16) . 4_675 ?
O9 Cu1 O4 88.74(18) . 2_355 ?
N3 Cu1 O4 92.05(15) . 2_355 ?
O1 Cu1 O4 105.10(14) . 2_355 ?
O3 Cu1 O4 90.80(13) 4_675 2_355 ?
O9 Cu2 O9 180.0(3) . 3_375 ?
O9 Cu2 O2 92.34(15) . . ?
O9 Cu2 O2 87.66(15) 3_375 . ?
O9 Cu2 O2 87.66(15) . 3_375 ?
O9 Cu2 O2 92.34(15) 3_375 3_375 ?
O2 Cu2 O2 180.0(2) . 3_375 ?
O9 Cu2 H1A 22(2) . . ?
O9 Cu2 H1A 158(2) 3_375 . ?
O2 Cu2 H1A 113(2) . . ?
O2 Cu2 H1A 67(2) 3_375 . ?
C7 O1 Cu1 130.5(3) . . ?
C7 O2 Cu2 131.6(3) . . ?
C14 O3 Cu1 126.5(3) . 4_476 ?
C14 O4 Cu1 115.8(3) . 2_345 ?
Cu2 O9 Cu1 134.3(2) . . ?
Cu2 O9 H1A 96(5) . . ?
Cu1 O9 H1A 120(6) . . ?
O5 N1 O6 123.0(5) . . ?
O5 N1 C2 119.0(5) . . ?
O6 N1 C2 118.1(4) . . ?
O8 N2 O7 122.9(4) . . ?
O8 N2 C9 119.2(4) . . ?
O7 N2 C9 118.0(4) . . ?
C15 N3 C16 105.4(4) . . ?
C15 N3 Cu1 122.8(3) . . ?
C16 N3 Cu1 131.7(3) . . ?
C15 N4 C17 106.9(4) . . ?
C15 N4 C18 127.4(5) . . ?
C17 N4 C18 125.7(5) . . ?
C6 C1 C2 117.3(4) . . ?
C6 C1 C8 117.0(4) . . ?
C2 C1 C8 125.7(4) . . ?
C3 C2 C1 122.1(4) . . ?
C3 C2 N1 116.4(4) . . ?
C1 C2 N1 121.5(4) . . ?
C2 C3 C4 119.6(4) . . ?
C2 C3 H3 120.2 . . ?
C4 C3 H3 120.2 . . ?
C3 C4 C5 119.1(4) . . ?
C3 C4 C7 120.6(4) . . ?
C5 C4 C7 120.3(4) . . ?
C6 C5 C4 120.3(4) . . ?
C6 C5 H5 119.8 . . ?
C4 C5 H5 119.8 . . ?
C1 C6 C5 121.5(4) . . ?
C1 C6 H6 119.3 . . ?
C5 C6 H6 119.3 . . ?
O1 C7 O2 127.1(4) . . ?
O1 C7 C4 117.5(4) . . ?
O2 C7 C4 115.3(4) . . ?
C9 C8 C13 116.4(4) . . ?
C9 C8 C1 123.5(4) . . ?
C13 C8 C1 119.2(4) . . ?
C10 C9 C8 122.4(4) . . ?
C10 C9 N2 117.0(4) . . ?
C8 C9 N2 120.6(4) . . ?
C11 C10 C9 120.2(4) . . ?
C11 C10 H10 119.9 . . ?
C9 C10 H10 119.9 . . ?
C10 C11 C12 118.4(4) . . ?
C10 C11 C14 119.7(4) . . ?
C12 C11 C14 121.9(4) . . ?
C13 C12 C11 120.7(5) . . ?
C13 C12 H12 119.6 . . ?
C11 C12 H12 119.6 . . ?
C12 C13 C8 121.8(5) . . ?
C12 C13 H13 119.1 . . ?
C8 C13 H13 119.1 . . ?
O4 C14 O3 126.0(4) . . ?
O4 C14 C11 117.8(4) . . ?
O3 C14 C11 116.1(4) . . ?
N3 C15 N4 111.5(4) . . ?
N3 C15 H15 124.3 . . ?
N4 C15 H15 124.3 . . ?
C17 C16 N3 110.0(4) . . ?
C17 C16 H16 125.0 . . ?
N3 C16 H16 125.0 . . ?
C16 C17 N4 106.3(4) . . ?
C16 C17 H17 126.9 . . ?
N4 C17 H17 126.9 . . ?
N4 C18 C19 111.9(5) . . ?
N4 C18 H18A 109.2 . . ?
C19 C18 H18A 109.2 . . ?
N4 C18 H18B 109.2 . . ?
C19 C18 H18B 109.2 . . ?
H18A C18 H18B 107.9 . . ?
C18 C19 C19 110.6(6) . 3_565 ?
C18 C19 H19A 109.5 . . ?
C19 C19 H19A 109.5 3_565 . ?
C18 C19 H19B 109.5 . . ?
C19 C19 H19B 109.5 3_565 . ?
H19A C19 H19B 108.1 . . ?

loop_
_geom_bond_atom_site_label_1
_geom_bond_atom_site_label_2
_geom_bond_distance
_geom_bond_site_symmetry_2
_geom_bond_publ_flag
Cu1 O9 1.869(4) . ?
Cu1 N3 1.970(4) . ?
Cu1 O1 1.990(3) . ?
Cu1 O3 1.996(3) 4_675 ?
Cu1 O4 2.395(4) 2_355 ?
Cu2 O9 1.863(4) . ?
Cu2 O9 1.863(4) 3_375 ?
Cu2 O2 1.936(3) . ?
Cu2 O2 1.936(3) 3_375 ?
Cu2 H1A 2.10(8) . ?
O1 C7 1.253(5) . ?
O2 C7 1.254(6) . ?
O3 C14 1.275(6) . ?
O3 Cu1 1.996(3) 4_476 ?
O4 C14 1.248(6) . ?
O4 Cu1 2.395(4) 2_345 ?
O5 N1 1.199(6) . ?
O6 N1 1.224(6) . ?
O7 N2 1.220(6) . ?
O8 N2 1.215(5) . ?
O9 H1A 0.79(8) . ?
N1 C2 1.466(6) . ?
N2 C9 1.468(6) . ?
N3 C15 1.318(6) . ?
N3 C16 1.373(6) . ?
N4 C15 1.353(7) . ?
N4 C17 1.368(6) . ?
N4 C18 1.468(6) . ?
C1 C6 1.385(7) . ?
C1 C2 1.396(6) . ?
C1 C8 1.491(6) . ?
C2 C3 1.384(6) . ?
C3 C4 1.390(7) . ?
C3 H3 0.9300 . ?
C4 C5 1.392(6) . ?
C4 C7 1.501(6) . ?
C5 C6 1.388(6) . ?
C5 H5 0.9300 . ?
C6 H6 0.9300 . ?
C8 C9 1.392(7) . ?
C8 C13 1.393(7) . ?
C9 C10 1.388(6) . ?
C10 C11 1.381(6) . ?
C10 H10 0.9300 . ?
C11 C12 1.394(7) . ?
C11 C14 1.504(6) . ?
C12 C13 1.382(7) . ?
C12 H12 0.9300 . ?
C13 H13 0.9300 . ?
C15 H15 0.9300 . ?
C16 C17 1.356(7) . ?
C16 H16 0.9300 . ?
C17 H17 0.9300 . ?
C18 C19 1.504(9) . ?
C18 H18A 0.9700 . ?
C18 H18B 0.9700 . ?
C19 C19 1.527(9) 3_565 ?
C19 H19A 0.9700 . ?
C19 H19B 0.9700 . ?

loop_
_geom_hbond_atom_site_label_D
_geom_hbond_atom_site_label_H
_geom_hbond_atom_site_label_A
_geom_hbond_distance_DH
_geom_hbond_distance_HA
_geom_hbond_distance_DA
_geom_hbond_angle_DHA
_geom_hbond_site_symmetry_A
O9 H1A O4 0.79(8) 2.15(8) 2.733(5) 132(7) 4_675
O9 H1A O2 0.79(8) 2.23(7) 2.631(5) 113(7) 3_375
